data_7706356
loop_
_publ_author_name
'Brunecker, Carina'
'Arrowsmith, Merle'
'M\"ussig, Jonas H'
'B\"ohnke, Julian'
'Stoy, Andreas'
'He\&s, Merlin'
'Hofmann, Alexander'
'Lenczyk, Carsten'
'Lichtenberg, Crispin'
'Ramler, Jacqueline'
'Rempel, Anna'
'Braunschweig, Holger'

_publ_section_title
;
 Synthesis and characterisation of boranediyl- and diboranediyl-bridged
 diplatinum A-frame complexes.
;
_journal_issue 10
_journal_name_full 'Dalton transactions (Cambridge, England : 2003)'
_journal_page_first 3506
_journal_page_last 3515
_journal_paper_doi 10.1039/d0dt03855e
_journal_volume 50
_journal_year 2021
_chemical_formula_moiety 'C15 H42 P6 Pt2'
_chemical_formula_sum 'C15 H42 P6 Pt2'
_chemical_formula_weight 798.48
_chemical_name_systematic 1
_chemical_properties_physical Air-sensitive,Moisture-sensitive
_space_group_crystal_system monoclinic
_space_group_IT_number 14
_space_group_name_Hall '-P 2ybc'
_space_group_name_H-M_alt 'P 1 21/c 1'
_atom_sites_solution_hydrogens geom
_atom_sites_solution_primary dual
_atom_sites_solution_secondary difmap
_audit_creation_method SHELXL-2018/3
_audit_update_record
;
2020-11-06 deposited with the CCDC.	2021-01-08 downloaded from the CCDC.
;
_cell_angle_alpha 90
_cell_angle_beta 104.453(2)
_cell_angle_gamma 90
_cell_formula_units_Z 4
_cell_length_a 16.4148(5)
_cell_length_b 9.8279(4)
_cell_length_c 16.8925(7)
_cell_measurement_reflns_used 9951
_cell_measurement_temperature 100(2)
_cell_measurement_theta_max 27.90
_cell_measurement_theta_min 2.44
_cell_volume 2638.91(17)
_computing_cell_refinement 'Saint+ ver. V8.38A (Bruker AXS)'
_computing_data_collection 'APEX2 ver. 2014.9 (Bruker AXS)'
_computing_data_reduction 'Saint+ ver. V8.38A (Bruker AXS)'
_computing_molecular_graphics 'ShelXLe (Huebschle et all, 2011)'
_computing_publication_material 'SHELXL-2018/3 (Sheldrick, 2018)'
_computing_structure_refinement 'SHELXL-2018/3 (Sheldrick, 2018)'
_computing_structure_solution 'SHELXT (Sheldrick, 2014)'
_diffrn_ambient_temperature 100(2)
_diffrn_detector 'CMOS area detector (Photon 100)'
_diffrn_detector_area_resol_mean 10.24
_diffrn_measured_fraction_theta_full 1.000
_diffrn_measured_fraction_theta_max 0.999
_diffrn_measurement_device_type 'Bruker D8 Quest'
_diffrn_measurement_method '\f and \w scans'
_diffrn_radiation_monochromator 'multi-layer mirror'
_diffrn_radiation_type MoK\a
_diffrn_radiation_wavelength 0.71073
_diffrn_reflns_av_R_equivalents 0.0534
_diffrn_reflns_av_unetI/netI 0.0413
_diffrn_reflns_Laue_measured_fraction_full 1.000
_diffrn_reflns_Laue_measured_fraction_max 0.999
_diffrn_reflns_limit_h_max 21
_diffrn_reflns_limit_h_min -21
_diffrn_reflns_limit_k_max 11
_diffrn_reflns_limit_k_min -12
_diffrn_reflns_limit_l_max 22
_diffrn_reflns_limit_l_min -22
_diffrn_reflns_number 28596
_diffrn_reflns_point_group_measured_fraction_full 1.000
_diffrn_reflns_point_group_measured_fraction_max 0.999
_diffrn_reflns_theta_full 26.000
_diffrn_reflns_theta_max 27.925
_diffrn_reflns_theta_min 2.418
_diffrn_source 'microfocus sealed tube (Incoatec ImS)'
_exptl_absorpt_coefficient_mu 10.953
_exptl_absorpt_correction_T_max 0.5120
_exptl_absorpt_correction_T_min 0.3621
_exptl_absorpt_correction_type multi-scan
_exptl_absorpt_process_details 'SadAbs 2016/2 (Bruker AXS)'
_exptl_crystal_colour orange
_exptl_crystal_density_diffrn 2.010
_exptl_crystal_description plate
_exptl_crystal_F_000 1512
_exptl_crystal_recrystallization_method 'Re-crystallisation from solvent'
_exptl_crystal_size_max 0.142
_exptl_crystal_size_mid 0.074
_exptl_crystal_size_min 0.056
_refine_diff_density_max 1.374
_refine_diff_density_min -1.465
_refine_diff_density_rms 0.225
_refine_ls_extinction_method none
_refine_ls_goodness_of_fit_ref 1.142
_refine_ls_hydrogen_treatment constr
_refine_ls_matrix_type full
_refine_ls_number_parameters 220
_refine_ls_number_reflns 6309
_refine_ls_number_restraints 60
_refine_ls_restrained_S_all 1.161
_refine_ls_R_factor_all 0.0495
_refine_ls_R_factor_gt 0.0342
_refine_ls_shift/su_max 0.002
_refine_ls_shift/su_mean 0.000
_refine_ls_structure_factor_coef Fsqd
_refine_ls_weighting_details 'w=1/[\s^2^(Fo^2^)+23.3125P] where P=(Fo^2^+2Fc^2^)/3'
_refine_ls_weighting_scheme calc
_refine_ls_wR_factor_gt 0.0644
_refine_ls_wR_factor_ref 0.0681
_reflns_Friedel_coverage 0.000
_reflns_number_gt 5137
_reflns_number_total 6309
_reflns_threshold_expression 'I > 2\s(I)'
_cod_data_source_file d0dt03855e2.cif
_cod_data_source_block 2run-mu_a
_cod_depositor_comments 'Adding full bibliography for 7706356--7706368.cif.'
_cod_original_cell_volume 2638.90(17)
_cod_original_sg_symbol_H-M 'P 21/c'
_cod_database_code 7706356
_shelx_shelxl_version_number 2018/3
_shelx_space_group_comment
;
The symmetry employed for this shelxl refinement is uniquely defined
by the following loop, which should always be used as a source of
symmetry information in preference to the above space-group names.
They are only intended as comments.
;
_shelx_estimated_absorpt_t_min 0.305
_shelx_estimated_absorpt_t_max 0.579

loop_
_space_group_symop_operation_xyz
'x, y, z'
'-x, y+1/2, -z+1/2'
'-x, -y, -z'
'x, -y-1/2, z-1/2'

loop_
_atom_site_label
_atom_site_type_symbol
_atom_site_fract_x
_atom_site_fract_y
_atom_site_fract_z
_atom_site_U_iso_or_equiv
_atom_site_adp_type
_atom_site_occupancy
_atom_site_site_symmetry_order
_atom_site_calc_flag
_atom_site_refinement_flags_posn
_atom_site_refinement_flags_adp
_atom_site_refinement_flags_occupancy
_atom_site_disorder_assembly
_atom_site_disorder_group
Pt1 Pt 0.28621(2) 0.33835(2) 0.57130(2) 0.01033(6) Uani 1 1 d . . . . .
Pt2 Pt 0.21938(2) 0.35130(2) 0.38574(2) 0.01072(6) Uani 1 1 d . . . . .
P1 P 0.17358(11) 0.21549(18) 0.58145(11) 0.0152(3) Uani 1 1 d . . . . .
P2 P 0.10589(11) 0.22882(18) 0.39299(12) 0.0167(4) Uani 1 1 d . U . . .
P3 P 0.28009(11) 0.56565(17) 0.58297(11) 0.0152(3) Uani 1 1 d . U . . .
P4 P 0.20726(11) 0.57793(17) 0.39538(11) 0.0152(3) Uani 1 1 d . . . . .
P5 P 0.40368(11) 0.23894(18) 0.55395(12) 0.0174(4) Uani 1 1 d . U . . .
P6 P 0.33693(11) 0.25777(19) 0.36455(12) 0.0192(4) Uani 1 1 d . U . . .
C1 C 0.1815(5) 0.0289(7) 0.5932(6) 0.0317(19) Uani 1 1 d . . . . .
H1A H 0.125427 -0.009326 0.588935 0.048 Uiso 1 1 calc R U . . .
H1B H 0.218373 0.006441 0.646715 0.048 Uiso 1 1 calc R U . . .
H1C H 0.204881 -0.009522 0.550022 0.048 Uiso 1 1 calc R U . . .
C2 C 0.1231(5) 0.2520(9) 0.6644(5) 0.0266(17) Uani 1 1 d . . . . .
H2A H 0.071403 0.198441 0.656569 0.040 Uiso 1 1 calc R U . . .
H2B H 0.109490 0.349146 0.664082 0.040 Uiso 1 1 calc R U . . .
H2C H 0.161570 0.228103 0.716889 0.040 Uiso 1 1 calc R U . . .
C3 C 0.0808(4) 0.2328(7) 0.4939(4) 0.0191(15) Uani 1 1 d . . . . .
H3A H 0.052203 0.319846 0.499255 0.023 Uiso 1 1 calc R U . . .
H3AB H 0.040885 0.158250 0.496212 0.023 Uiso 1 1 calc R U . . .
C4 C 0.0032(4) 0.2803(8) 0.3278(5) 0.0260(14) Uani 1 1 d . U . . .
H4A H -0.040404 0.218214 0.336639 0.039 Uiso 1 1 calc R U . . .
H4B H 0.005080 0.276796 0.270330 0.039 Uiso 1 1 calc R U . . .
H4C H -0.009690 0.373238 0.341806 0.039 Uiso 1 1 calc R U . . .
C5 C 0.1002(5) 0.0445(8) 0.3708(5) 0.0274(14) Uani 1 1 d . U . . .
H5A H 0.050049 0.006227 0.383972 0.041 Uiso 1 1 calc R U . . .
H5B H 0.150535 -0.000414 0.403932 0.041 Uiso 1 1 calc R U . . .
H5C H 0.096989 0.030027 0.312698 0.041 Uiso 1 1 calc R U . . .
C6 C 0.3656(5) 0.6586(8) 0.6529(5) 0.0261(14) Uani 1 1 d . U . . .
H6A H 0.354663 0.756610 0.647261 0.039 Uiso 1 1 calc R U . . .
H6B H 0.419076 0.638068 0.639539 0.039 Uiso 1 1 calc R U . . .
H6C H 0.368831 0.630791 0.709340 0.039 Uiso 1 1 calc R U . . .
C7 C 0.1910(5) 0.6395(7) 0.6148(5) 0.0225(13) Uani 1 1 d . U . . .
H7A H 0.193181 0.738880 0.611265 0.034 Uiso 1 1 calc R U . . .
H7B H 0.193791 0.612720 0.671306 0.034 Uiso 1 1 calc R U . . .
H7C H 0.138290 0.606365 0.578891 0.034 Uiso 1 1 calc R U . . .
C8 C 0.2746(4) 0.6564(7) 0.4861(4) 0.0179(14) Uani 1 1 d . . . . .
H8A H 0.254092 0.750002 0.491061 0.022 Uiso 1 1 calc R U . . .
H8AB H 0.332204 0.663662 0.478250 0.022 Uiso 1 1 calc R U . . .
C9 C 0.2294(5) 0.6876(8) 0.3149(5) 0.0286(18) Uani 1 1 d . . . . .
H9A H 0.219350 0.782869 0.326794 0.043 Uiso 1 1 calc R U . . .
H9B H 0.192341 0.662211 0.261922 0.043 Uiso 1 1 calc R U . . .
H9C H 0.288175 0.676163 0.313042 0.043 Uiso 1 1 calc R U . . .
C10 C 0.1036(5) 0.6462(8) 0.3976(6) 0.0322(18) Uani 1 1 d . . . . .
H10A H 0.108213 0.744334 0.408055 0.048 Uiso 1 1 calc R U . . .
H10B H 0.083754 0.601229 0.441028 0.048 Uiso 1 1 calc R U . . .
H10C H 0.063664 0.629472 0.344790 0.048 Uiso 1 1 calc R U . . .
C11 C 0.4139(5) 0.0542(8) 0.5631(5) 0.0297(14) Uani 1 1 d . U . . .
H11A H 0.467647 0.026026 0.552919 0.044 Uiso 1 1 calc R U . . .
H11B H 0.367577 0.010938 0.523049 0.044 Uiso 1 1 calc R U . . .
H11C H 0.411987 0.026431 0.618362 0.044 Uiso 1 1 calc R U . . .
C12 C 0.5058(4) 0.2869(8) 0.6212(5) 0.0274(14) Uani 1 1 d . U . . .
H12A H 0.550202 0.230642 0.608460 0.041 Uiso 1 1 calc R U . . .
H12B H 0.504693 0.272743 0.678301 0.041 Uiso 1 1 calc R U . . .
H12C H 0.517132 0.383016 0.612602 0.041 Uiso 1 1 calc R U . . .
C13 C 0.4270(4) 0.2703(7) 0.4546(4) 0.0183(8) Uani 1 1 d . U . . .
H13A H 0.470389 0.204430 0.447874 0.022 Uiso 1 1 calc R U . . .
H13B H 0.451488 0.362510 0.455556 0.022 Uiso 1 1 calc R U . . .
C14 C 0.3394(5) 0.0785(8) 0.3368(6) 0.0348(16) Uani 1 1 d . U . . .
H14A H 0.395851 0.054909 0.331545 0.052 Uiso 1 1 calc R U . . .
H14B H 0.298370 0.062251 0.284602 0.052 Uiso 1 1 calc R U . . .
H14C H 0.325391 0.022022 0.379364 0.052 Uiso 1 1 calc R U . . .
C15 C 0.3825(4) 0.3266(9) 0.2858(5) 0.0292(14) Uani 1 1 d . U . . .
H15A H 0.433104 0.274759 0.284269 0.044 Uiso 1 1 calc R U . . .
H15B H 0.397542 0.422211 0.297914 0.044 Uiso 1 1 calc R U . . .
H15C H 0.341580 0.320045 0.232678 0.044 Uiso 1 1 calc R U . . .

loop_
_atom_site_aniso_label
_atom_site_aniso_U_11
_atom_site_aniso_U_22
_atom_site_aniso_U_33
_atom_site_aniso_U_23
_atom_site_aniso_U_13
_atom_site_aniso_U_12
Pt1 0.01131(11) 0.01025(11) 0.00950(12) 0.00008(10) 0.00270(9) 0.00166(9)
Pt2 0.01057(11) 0.01251(11) 0.00901(12) -0.00107(10) 0.00233(9) 0.00020(9)
P1 0.0148(8) 0.0166(8) 0.0152(9) 0.0030(7) 0.0056(7) -0.0015(6)
P2 0.0149(8) 0.0204(9) 0.0159(10) -0.0045(7) 0.0062(7) -0.0062(7)
P3 0.0219(8) 0.0109(7) 0.0129(9) 0.0003(6) 0.0046(7) -0.0011(6)
P4 0.0198(8) 0.0134(8) 0.0115(9) 0.0013(7) 0.0019(7) 0.0022(6)
P5 0.0133(8) 0.0195(8) 0.0209(9) 0.0017(7) 0.0069(7) 0.0049(6)
P6 0.0129(7) 0.0256(9) 0.0190(9) -0.0086(7) 0.0036(7) 0.0024(7)
C1 0.025(4) 0.015(4) 0.050(6) 0.010(4) 0.000(4) -0.001(3)
C2 0.020(4) 0.045(5) 0.016(4) 0.002(3) 0.006(3) -0.003(3)
C3 0.016(3) 0.024(4) 0.019(4) -0.002(3) 0.007(3) -0.006(3)
C4 0.018(3) 0.039(3) 0.021(3) -0.001(3) 0.004(2) -0.005(2)
C5 0.031(3) 0.025(3) 0.029(3) -0.010(3) 0.013(3) -0.014(2)
C6 0.035(3) 0.021(3) 0.018(3) -0.001(2) -0.002(2) -0.009(3)
C7 0.033(3) 0.015(3) 0.022(3) 0.000(2) 0.011(2) 0.006(2)
C8 0.023(3) 0.016(3) 0.014(3) -0.004(3) 0.003(3) -0.004(3)
C9 0.042(5) 0.027(4) 0.015(4) 0.006(3) 0.003(3) -0.005(3)
C10 0.028(4) 0.024(4) 0.043(5) 0.001(4) 0.006(4) 0.008(3)
C11 0.029(3) 0.029(3) 0.035(3) 0.005(3) 0.015(3) 0.008(3)
C12 0.018(3) 0.039(3) 0.025(3) 0.005(3) 0.005(2) 0.003(2)
C13 0.0130(13) 0.0222(14) 0.0201(15) -0.0035(13) 0.0050(13) 0.0030(13)
C14 0.027(3) 0.034(3) 0.037(3) -0.017(3) -0.004(3) 0.007(3)
C15 0.018(3) 0.050(3) 0.019(3) -0.006(3) 0.003(2) 0.000(3)

loop_
_atom_type_symbol
_atom_type_description
_atom_type_scat_dispersion_real
_atom_type_scat_dispersion_imag
_atom_type_scat_source
C C 0.0033 0.0016 'International Tables Vol C Tables 4.2.6.8 and 6.1.1.4'
H H 0.0000 0.0000 'International Tables Vol C Tables 4.2.6.8 and 6.1.1.4'
P P 0.1023 0.0942 'International Tables Vol C Tables 4.2.6.8 and 6.1.1.4'
Pt Pt -1.7033 8.3905 'International Tables Vol C Tables 4.2.6.8 and 6.1.1.4'

loop_
_exptl_crystal_face_index_h
_exptl_crystal_face_index_k
_exptl_crystal_face_index_l
_exptl_crystal_face_perp_dist
1.00 0.00 0.00 0.0680
-2.00 -1.00 1.00 0.0180
-1.00 -2.00 2.00 0.0240
0.00 0.00 1.00 0.0260
-1.00 0.00 2.00 0.0300
-2.00 1.00 2.00 0.0240
1.00 -2.00 -1.00 0.0470
2.00 2.00 -1.00 0.0510

loop_
_geom_angle_atom_site_label_1
_geom_angle_atom_site_label_2
_geom_angle_atom_site_label_3
_geom_angle
_geom_angle_site_symmetry_1
_geom_angle_site_symmetry_3
_geom_angle_publ_flag
P5 Pt1 P3 120.18(7) . . ?
P5 Pt1 P1 121.68(7) . . ?
P3 Pt1 P1 118.11(6) . . ?
P5 Pt1 Pt2 89.10(5) . . ?
P3 Pt1 Pt2 92.07(5) . . ?
P1 Pt1 Pt2 90.52(5) . . ?
P6 Pt2 P4 120.86(7) . . ?
P6 Pt2 P2 123.14(7) . . ?
P4 Pt2 P2 115.95(7) . . ?
P6 Pt2 Pt1 92.50(5) . . ?
P4 Pt2 Pt1 89.00(5) . . ?
P2 Pt2 Pt1 90.69(5) . . ?
C2 P1 C1 98.4(4) . . ?
C2 P1 C3 98.9(3) . . ?
C1 P1 C3 101.5(4) . . ?
C2 P1 Pt1 119.3(3) . . ?
C1 P1 Pt1 120.3(3) . . ?
C3 P1 Pt1 114.7(2) . . ?
C4 P2 C5 99.0(4) . . ?
C4 P2 C3 99.4(3) . . ?
C5 P2 C3 101.3(3) . . ?
C4 P2 Pt2 117.9(3) . . ?
C5 P2 Pt2 121.0(2) . . ?
C3 P2 Pt2 114.6(2) . . ?
C7 P3 C6 98.8(4) . . ?
C7 P3 C8 101.7(3) . . ?
C6 P3 C8 101.0(3) . . ?
C7 P3 Pt1 118.5(2) . . ?
C6 P3 Pt1 120.5(3) . . ?
C8 P3 Pt1 113.3(2) . . ?
C8 P4 C10 101.5(4) . . ?
C8 P4 C9 100.6(3) . . ?
C10 P4 C9 98.9(4) . . ?
C8 P4 Pt2 115.8(2) . . ?
C10 P4 Pt2 117.6(3) . . ?
C9 P4 Pt2 119.3(3) . . ?
C11 P5 C12 98.8(4) . . ?
C11 P5 C13 102.0(4) . . ?
C12 P5 C13 99.0(3) . . ?
C11 P5 Pt1 119.0(3) . . ?
C12 P5 Pt1 119.3(3) . . ?
C13 P5 Pt1 115.3(2) . . ?
C15 P6 C14 97.6(4) . . ?
C15 P6 C13 100.8(3) . . ?
C14 P6 C13 102.2(4) . . ?
C15 P6 Pt2 119.5(3) . . ?
C14 P6 Pt2 120.7(3) . . ?
C13 P6 Pt2 112.7(2) . . ?
P1 C1 H1A 109.5 . . ?
P1 C1 H1B 109.5 . . ?
H1A C1 H1B 109.5 . . ?
P1 C1 H1C 109.5 . . ?
H1A C1 H1C 109.5 . . ?
H1B C1 H1C 109.5 . . ?
P1 C2 H2A 109.5 . . ?
P1 C2 H2B 109.5 . . ?
H2A C2 H2B 109.5 . . ?
P1 C2 H2C 109.5 . . ?
H2A C2 H2C 109.5 . . ?
H2B C2 H2C 109.5 . . ?
P1 C3 P2 114.0(3) . . ?
P1 C3 H3A 108.8 . . ?
P2 C3 H3A 108.8 . . ?
P1 C3 H3AB 108.8 . . ?
P2 C3 H3AB 108.8 . . ?
H3A C3 H3AB 107.7 . . ?
P2 C4 H4A 109.5 . . ?
P2 C4 H4B 109.5 . . ?
H4A C4 H4B 109.5 . . ?
P2 C4 H4C 109.5 . . ?
H4A C4 H4C 109.5 . . ?
H4B C4 H4C 109.5 . . ?
P2 C5 H5A 109.5 . . ?
P2 C5 H5B 109.5 . . ?
H5A C5 H5B 109.5 . . ?
P2 C5 H5C 109.5 . . ?
H5A C5 H5C 109.5 . . ?
H5B C5 H5C 109.5 . . ?
P3 C6 H6A 109.5 . . ?
P3 C6 H6B 109.5 . . ?
H6A C6 H6B 109.5 . . ?
P3 C6 H6C 109.5 . . ?
H6A C6 H6C 109.5 . . ?
H6B C6 H6C 109.5 . . ?
P3 C7 H7A 109.5 . . ?
P3 C7 H7B 109.5 . . ?
H7A C7 H7B 109.5 . . ?
P3 C7 H7C 109.5 . . ?
H7A C7 H7C 109.5 . . ?
H7B C7 H7C 109.5 . . ?
P4 C8 P3 115.2(4) . . ?
P4 C8 H8A 108.5 . . ?
P3 C8 H8A 108.5 . . ?
P4 C8 H8AB 108.5 . . ?
P3 C8 H8AB 108.5 . . ?
H8A C8 H8AB 107.5 . . ?
P4 C9 H9A 109.5 . . ?
P4 C9 H9B 109.5 . . ?
H9A C9 H9B 109.5 . . ?
P4 C9 H9C 109.5 . . ?
H9A C9 H9C 109.5 . . ?
H9B C9 H9C 109.5 . . ?
P4 C10 H10A 109.5 . . ?
P4 C10 H10B 109.5 . . ?
H10A C10 H10B 109.5 . . ?
P4 C10 H10C 109.5 . . ?
H10A C10 H10C 109.5 . . ?
H10B C10 H10C 109.5 . . ?
P5 C11 H11A 109.5 . . ?
P5 C11 H11B 109.5 . . ?
H11A C11 H11B 109.5 . . ?
P5 C11 H11C 109.5 . . ?
H11A C11 H11C 109.5 . . ?
H11B C11 H11C 109.5 . . ?
P5 C12 H12A 109.5 . . ?
P5 C12 H12B 109.5 . . ?
H12A C12 H12B 109.5 . . ?
P5 C12 H12C 109.5 . . ?
H12A C12 H12C 109.5 . . ?
H12B C12 H12C 109.5 . . ?
P5 C13 P6 115.8(4) . . ?
P5 C13 H13A 108.3 . . ?
P6 C13 H13A 108.3 . . ?
P5 C13 H13B 108.3 . . ?
P6 C13 H13B 108.3 . . ?
H13A C13 H13B 107.4 . . ?
P6 C14 H14A 109.5 . . ?
P6 C14 H14B 109.5 . . ?
H14A C14 H14B 109.5 . . ?
P6 C14 H14C 109.5 . . ?
H14A C14 H14C 109.5 . . ?
H14B C14 H14C 109.5 . . ?
P6 C15 H15A 109.5 . . ?
P6 C15 H15B 109.5 . . ?
H15A C15 H15B 109.5 . . ?
P6 C15 H15C 109.5 . . ?
H15A C15 H15C 109.5 . . ?
H15B C15 H15C 109.5 . . ?

loop_
_geom_bond_atom_site_label_1
_geom_bond_atom_site_label_2
_geom_bond_distance
_geom_bond_site_symmetry_2
_geom_bond_publ_flag
Pt1 P5 2.2451(17) . ?
Pt1 P3 2.2470(17) . ?
Pt1 P1 2.2503(17) . ?
Pt1 Pt2 3.0543(4) . ?
Pt2 P6 2.2452(17) . ?
Pt2 P4 2.2458(17) . ?
Pt2 P2 2.2470(17) . ?
P1 C2 1.832(7) . ?
P1 C1 1.846(7) . ?
P1 C3 1.847(7) . ?
P2 C4 1.839(8) . ?
P2 C5 1.847(8) . ?
P2 C3 1.852(7) . ?
P3 C7 1.829(7) . ?
P3 C6 1.837(7) . ?
P3 C8 1.846(7) . ?
P4 C8 1.822(7) . ?
P4 C10 1.837(7) . ?
P4 C9 1.841(7) . ?
P5 C11 1.827(8) . ?
P5 C12 1.837(8) . ?
P5 C13 1.838(7) . ?
P6 C15 1.812(8) . ?
P6 C14 1.827(8) . ?
P6 C13 1.841(7) . ?
C1 H1A 0.9800 . ?
C1 H1B 0.9800 . ?
C1 H1C 0.9800 . ?
C2 H2A 0.9800 . ?
C2 H2B 0.9800 . ?
C2 H2C 0.9800 . ?
C3 H3A 0.9900 . ?
C3 H3AB 0.9900 . ?
C4 H4A 0.9800 . ?
C4 H4B 0.9800 . ?
C4 H4C 0.9800 . ?
C5 H5A 0.9800 . ?
C5 H5B 0.9800 . ?
C5 H5C 0.9800 . ?
C6 H6A 0.9800 . ?
C6 H6B 0.9800 . ?
C6 H6C 0.9800 . ?
C7 H7A 0.9800 . ?
C7 H7B 0.9800 . ?
C7 H7C 0.9800 . ?
C8 H8A 0.9900 . ?
C8 H8AB 0.9900 . ?
C9 H9A 0.9800 . ?
C9 H9B 0.9800 . ?
C9 H9C 0.9800 . ?
C10 H10A 0.9800 . ?
C10 H10B 0.9800 . ?
C10 H10C 0.9800 . ?
C11 H11A 0.9800 . ?
C11 H11B 0.9800 . ?
C11 H11C 0.9800 . ?
C12 H12A 0.9800 . ?
C12 H12B 0.9800 . ?
C12 H12C 0.9800 . ?
C13 H13A 0.9900 . ?
C13 H13B 0.9900 . ?
C14 H14A 0.9800 . ?
C14 H14B 0.9800 . ?
C14 H14C 0.9800 . ?
C15 H15A 0.9800 . ?
C15 H15B 0.9800 . ?
C15 H15C 0.9800 . ?

loop_
_geom_torsion_atom_site_label_1
_geom_torsion_atom_site_label_2
_geom_torsion_atom_site_label_3
_geom_torsion_atom_site_label_4
_geom_torsion
_geom_torsion_site_symmetry_1
_geom_torsion_site_symmetry_2
_geom_torsion_site_symmetry_3
_geom_torsion_site_symmetry_4
_geom_torsion_publ_flag
C2 P1 C3 P2 171.4(4) . . . . ?
C1 P1 C3 P2 -88.1(5) . . . . ?
Pt1 P1 C3 P2 43.2(4) . . . . ?
C4 P2 C3 P1 -169.9(4) . . . . ?
C5 P2 C3 P1 88.9(4) . . . . ?
Pt2 P2 C3 P1 -43.2(4) . . . . ?
C10 P4 C8 P3 84.5(4) . . . . ?
C9 P4 C8 P3 -174.0(4) . . . . ?
Pt2 P4 C8 P3 -44.0(4) . . . . ?
C7 P3 C8 P4 -87.9(4) . . . . ?
C6 P3 C8 P4 170.7(4) . . . . ?
Pt1 P3 C8 P4 40.4(4) . . . . ?
C11 P5 C13 P6 86.8(4) . . . . ?
C12 P5 C13 P6 -172.2(4) . . . . ?
Pt1 P5 C13 P6 -43.7(4) . . . . ?
C15 P6 C13 P5 169.5(4) . . . . ?
C14 P6 C13 P5 -90.2(5) . . . . ?
Pt2 P6 C13 P5 40.9(4) . . . . ?
